data_1551323
loop_
_publ_author_name
'Marc A. Little'
'Michael E. Briggs'
'James T. A. Jones'
'Marc Schmidtmann'
'Tom Hasell'
'Samantha Y. Chong'
'Kim E. Jelfs'
'Linjiang Chen'
'Andrew I. Cooper'

_publ_section_title
;
 Trapping virtual pores by crystal retro-engineering
;
_journal_name_full 'Nature Chemistry'
_journal_page_first 153
_journal_page_last 159
_journal_paper_doi 10.1038/nchem.2156
_journal_volume 7
_journal_year 2015
_chemical_absolute_configuration unk
_chemical_formula_moiety '2(C72 H84 N12), C72 H69 N11'
_chemical_formula_sum 'C216 H237 N35'
_chemical_formula_weight 3323.41
_space_group_crystal_system trigonal
_space_group_IT_number 155
_space_group_name_Hall 'R 3 2"'
_space_group_name_H-M_alt 'R 3 2 :H'
_atom_sites_solution_hydrogens geom
_atom_sites_solution_primary dual
_atom_sites_solution_secondary difmap
_cell_angle_alpha 90.00
_cell_angle_beta 90.00
_cell_angle_gamma 120.00
_cell_formula_units_Z 3
_cell_length_a 20.4108(7)
_cell_length_b 20.4108(7)
_cell_length_c 44.6718(17)
_cell_measurement_reflns_used 9772
_cell_measurement_temperature 100
_cell_measurement_theta_max 26.02
_cell_measurement_theta_min 2.16
_cell_volume 16117.0(10)
_computing_cell_refinement 'SAINT v7.68A (Bruker,2009)'
_computing_data_collection 'CrystalClear-SM Expert 2.0 r7 (Rigaku, 2011)'
_computing_data_reduction 'SAINT v7.68A (Bruker,2009)'
_computing_molecular_graphics 'Olex2 (Dolomanov et al., 2009)'
_computing_publication_material 'Olex2 (Dolomanov et al., 2009)'
_computing_structure_refinement 'XL (Sheldrick, 2008)'
_computing_structure_solution 'ShelXD (Sheldrick, 2008)'
_diffrn_ambient_temperature 100
_diffrn_detector CCD
_diffrn_detector_area_resol_mean 28.5714
_diffrn_detector_type 'Rigaku Saturn724+'
_diffrn_measured_fraction_theta_full 0.999
_diffrn_measured_fraction_theta_max 0.999
_diffrn_measurement_device 'AFC12 (Right): Kappa 3 circle'
_diffrn_measurement_device_type 'Bruker APEX-II CCD'
_diffrn_measurement_method '\f and \w scans'
_diffrn_measurement_specimen_support 'Mitegen 50um'
_diffrn_radiation_collimation 0.3
_diffrn_radiation_monochromator graphite
_diffrn_radiation_probe x-ray
_diffrn_radiation_type MoK\a
_diffrn_radiation_wavelength 0.71073
_diffrn_reflns_av_R_equivalents 0.0858
_diffrn_reflns_av_unetI/netI 0.0369
_diffrn_reflns_limit_h_max 25
_diffrn_reflns_limit_h_min -24
_diffrn_reflns_limit_k_max 25
_diffrn_reflns_limit_k_min -25
_diffrn_reflns_limit_l_max 55
_diffrn_reflns_limit_l_min -55
_diffrn_reflns_number 88712
_diffrn_reflns_theta_full 26.39
_diffrn_reflns_theta_max 26.39
_diffrn_reflns_theta_min 1.47
_diffrn_source 'Rotating Anode'
_diffrn_source_current 24.0
_diffrn_source_power 1.2
_diffrn_source_target Mo
_diffrn_source_type 'Rotating Anode'
_diffrn_source_voltage 50.0
_diffrn_standards_number 0
_exptl_absorpt_coefficient_mu 0.062
_exptl_absorpt_correction_T_max 0.7454
_exptl_absorpt_correction_T_min 0.4603
_exptl_absorpt_correction_type multi-scan
_exptl_absorpt_process_details
;
SADABS-2008/1 (Bruker,2008) was used for absorption correction.
wR2(int) was 0.1104 before and 0.0744 after correction.
The Ratio of minimum to maximum transmission is 0.6175.
The \l/2 correction factor is 0.0000.
;
_exptl_crystal_colour colourless
_exptl_crystal_colour_lustre clear
_exptl_crystal_density_diffrn 1.027
_exptl_crystal_density_meas .
_exptl_crystal_density_method 'not measured'
_exptl_crystal_description prism
_exptl_crystal_F_000 5334
_exptl_crystal_size_max 0.236
_exptl_crystal_size_mid 0.224
_exptl_crystal_size_min 0.104
_refine_diff_density_max 0.506
_refine_diff_density_min -0.201
_refine_diff_density_rms 0.037
_refine_ls_abs_structure_details 'Flack H D (1983), Acta Cryst. A39, 876-881'
_refine_ls_abs_structure_Flack 0.4(19)
_refine_ls_extinction_method none
_refine_ls_goodness_of_fit_ref 1.057
_refine_ls_hydrogen_treatment constr
_refine_ls_matrix_type full
_refine_ls_number_parameters 499
_refine_ls_number_reflns 7357
_refine_ls_number_restraints 0
_refine_ls_restrained_S_all 1.057
_refine_ls_R_factor_all 0.0524
_refine_ls_R_factor_gt 0.0433
_refine_ls_shift/su_max 0.001
_refine_ls_shift/su_mean 0.000
_refine_ls_structure_factor_coef Fsqd
_refine_ls_weighting_details 'calc w=1/[\s^2^(Fo^2^)+(0.0664P)^2^+6.1241P] where P=(Fo^2^+2Fc^2^)/3'
_refine_ls_weighting_scheme calc
_refine_ls_wR_factor_gt 0.1164
_refine_ls_wR_factor_ref 0.1232
_reflns_number_gt 6389
_reflns_number_total 7357
_reflns_threshold_expression >2sigma(I)
_cod_data_source_file nchem.2156-s6.cif
_cod_data_source_block 2(CC3-R)(3+2#5)_Desolvate_100K
_cod_original_sg_symbol_H-M 'R 3 2'
_cod_database_code 1551323
_olex2_refinement_description
;
1. Fixed Uiso
 At 1.2 times of:
  All C(H) groups, All C(H,H) groups
2. Others
 Fixed Sof: C40(0.5) C42(0.5) H42(0.5) C44(0.5) H44(0.5) C46(0.5) H46(0.5)
 N6(0.5) C41(0.5) H41(0.5) N7(0.5) C45(0.5) H45(0.5) C48(0.5) H48A(0.5)
 H48B(0.5) C47(0.5) H47A(0.5) H47B(0.5) C43(0.5) C34(0.5) C31(0.5) C37(0.5)
 H37(0.5) C33(0.5) H33(0.5) C25(0.5) H25A(0.5) H25B(0.5) C30(0.5) H30(0.5)
 C32(0.5) H32(0.5) C26(0.5) H26A(0.5) H26B(0.5) C28(0.5) C29(0.5) H29(0.5)
 C27(0.5) H27(0.5) N5(0.5) C35(0.5) H35(0.5) C36(0.5) H36(0.5) C38(0.5)
 H38(0.5) C39(0.5) H39(0.5)
3.a Ternary CH refined with riding coordinates:
 C9(H9), C24(H24), C4(H4), C19(H19)
3.b Secondary CH2 refined with riding coordinates:
 C5(H5A,H5B), C6(H6A,H6B), C21(H21A,H21B), C7(H7A,H7B), C8(H8A,H8B), C23(H23A,
 H23B), C20(H20A,H20B), C22(H22A,H22B), C48(H48A,H48B), C47(H47A,H47B),
 C25(H25A,H25B), C26(H26A,H26B)
3.c Aromatic/amide H refined with riding coordinates:
 C12(H12), C18(H18), C10(H10), C14(H14), C17(H17), C16(H16), C1(H1), C3(H3),
 C42(H42), C44(H44), C46(H46), C41(H41), C45(H45), C37(H37), C33(H33), C30(H30),
  C32(H32), C29(H29), C27(H27), C35(H35), C36(H36), C38(H38), C39(H39)
;

loop_
_space_group_symop_id
_space_group_symop_operation_xyz
1 'x, y, z'
2 '-y, x-y, z'
3 '-x+y, -x, z'
4 'x-y, -y, -z'
5 '-x, -x+y, -z'
6 'y, x, -z'
7 'x+2/3, y+1/3, z+1/3'
8 '-y+2/3, x-y+1/3, z+1/3'
9 '-x+y+2/3, -x+1/3, z+1/3'
10 'x-y+2/3, -y+1/3, -z+1/3'
11 '-x+2/3, -x+y+1/3, -z+1/3'
12 'y+2/3, x+1/3, -z+1/3'
13 'x+1/3, y+2/3, z+2/3'
14 '-y+1/3, x-y+2/3, z+2/3'
15 '-x+y+1/3, -x+2/3, z+2/3'
16 'x-y+1/3, -y+2/3, -z+2/3'
17 '-x+1/3, -x+y+2/3, -z+2/3'
18 'y+1/3, x+2/3, -z+2/3'

loop_
_atom_site_label
_atom_site_type_symbol
_atom_site_fract_x
_atom_site_fract_y
_atom_site_fract_z
_atom_site_U_iso_or_equiv
_atom_site_adp_type
_atom_site_occupancy
_atom_site_symmetry_multiplicity
_atom_site_calc_flag
_atom_site_disorder_assembly
_atom_site_disorder_group
_atom_site_refinement_flags_posn
_atom_site_refinement_flags_adp
N4 N 0.29018(8) 0.42089(9) 0.58831(3) 0.0383(3) Uani 1 1 d . . . .
N3 N 0.45155(8) 0.50924(8) 0.58043(3) 0.0398(3) Uani 1 1 d . . . .
C12 C 0.51507(10) 0.62402(10) 0.53537(4) 0.0384(4) Uani 1 1 d . . . .
H12 H 0.4987 0.5736 0.5292 0.046 Uiso 1 1 calc . . R .
C9 C 0.63338(10) 0.69508(10) 0.43896(4) 0.0393(4) Uani 1 1 d . . . .
H9 H 0.6066 0.6386 0.4378 0.047 Uiso 1 1 calc . . R .
C11 C 0.55389(10) 0.68264(10) 0.51548(4) 0.0383(4) Uani 1 1 d . . . .
C24 C 0.33984(10) 0.38947(9) 0.59338(4) 0.0359(4) Uani 1 1 d . . . .
H24 H 0.3451 0.3668 0.5743 0.043 Uiso 1 1 calc . . R .
N1 N 0.52211(9) 0.68987(9) 0.41767(4) 0.0432(4) Uani 1 1 d . . . .
C5 C 0.62253(12) 0.70798(12) 0.38352(4) 0.0511(5) Uani 1 1 d . . . .
H5A H 0.6045 0.7299 0.3680 0.061 Uiso 1 1 calc . . R .
H5B H 0.5957 0.6525 0.3807 0.061 Uiso 1 1 calc . . R .
C18 C 0.58575(10) 0.85025(10) 0.56222(4) 0.0385(4) Uani 1 1 d . . . .
H18 H 0.6088 0.8887 0.5475 0.046 Uiso 1 1 calc . . R .
N2 N 0.61884(9) 0.71843(8) 0.46802(3) 0.0395(3) Uani 1 1 d . . . .
C10 C 0.57302(10) 0.66688(10) 0.48549(4) 0.0387(4) Uani 1 1 d . . . .
H10 H 0.5500 0.6158 0.4790 0.046 Uiso 1 1 calc . . R .
C4 C 0.60406(10) 0.72601(10) 0.41443(4) 0.0400(4) Uani 1 1 d . . . .
H4 H 0.6273 0.7820 0.4168 0.048 Uiso 1 1 calc . . R .
C14 C 0.52119(10) 0.71091(10) 0.57318(4) 0.0393(4) Uani 1 1 d . . . .
H14 H 0.5099 0.7202 0.5928 0.047 Uiso 1 1 calc . . R .
C19 C 0.41797(10) 0.45156(10) 0.60368(4) 0.0375(4) Uani 1 1 d . . . .
H19 H 0.4130 0.4749 0.6226 0.045 Uiso 1 1 calc . . R .
C17 C 0.46363(10) 0.57485(10) 0.58625(4) 0.0403(4) Uani 1 1 d . . . .
H17 H 0.4493 0.5843 0.6053 0.048 Uiso 1 1 calc . . R .
C13 C 0.49940(10) 0.63754(10) 0.56446(4) 0.0385(4) Uani 1 1 d . . . .
C16 C 0.57616(10) 0.75674(10) 0.52471(4) 0.0399(4) Uani 1 1 d . . . .
H16 H 0.6029 0.7976 0.5112 0.048 Uiso 1 1 calc . . R .
C1 C 0.36343(11) 0.61885(11) 0.42861(5) 0.0506(5) Uani 1 1 d . . . .
H1 H 0.3844 0.5865 0.4286 0.061 Uiso 1 1 calc . . R .
C6 C 0.70768(12) 0.73980(13) 0.37974(5) 0.0543(5) Uani 1 1 d . . . .
H6A H 0.7177 0.7247 0.3600 0.065 Uiso 1 1 calc . . R .
H6B H 0.7341 0.7957 0.3805 0.065 Uiso 1 1 calc . . R .
C21 C 0.43480(12) 0.35282(12) 0.63172(5) 0.0501(5) Uani 1 1 d . . . .
H21A H 0.4672 0.3296 0.6331 0.060 Uiso 1 1 calc . . R .
H21B H 0.4334 0.3732 0.6517 0.060 Uiso 1 1 calc . . R .
C3 C 0.49403(11) 0.73013(11) 0.42528(5) 0.0473(5) Uani 1 1 d . . . .
H3 H 0.5268 0.7825 0.4290 0.057 Uiso 1 1 calc . . R .
C7 C 0.73801(12) 0.71088(13) 0.40416(5) 0.0538(5) Uani 1 1 d . . . .
H7A H 0.7936 0.7352 0.4022 0.065 Uiso 1 1 calc . . R .
H7B H 0.7164 0.6556 0.4018 0.065 Uiso 1 1 calc . . R .
C8 C 0.71852(11) 0.72728(11) 0.43528(4) 0.0455(4) Uani 1 1 d . . . .
H8A H 0.7451 0.7827 0.4386 0.055 Uiso 1 1 calc . . R .
H8B H 0.7364 0.7048 0.4506 0.055 Uiso 1 1 calc . . R .
C15 C 0.55962(10) 0.77112(10) 0.55329(4) 0.0382(4) Uani 1 1 d . . . .
C40 C 0.80715(19) 0.94813(19) 0.46671(8) 0.0357(7) Uani 0.50 1 d A 1 . .
C2 C 0.41186(11) 0.69807(11) 0.42861(5) 0.0488(5) Uani 1 1 d . . . .
C23 C 0.30534(11) 0.32809(11) 0.61744(4) 0.0424(4) Uani 1 1 d . . . .
H23A H 0.3001 0.3504 0.6363 0.051 Uiso 1 1 calc . . R .
H23B H 0.2543 0.2884 0.6111 0.051 Uiso 1 1 calc . . R .
C20 C 0.46869(11) 0.41733(11) 0.60902(4) 0.0453(4) Uani 1 1 d . . . .
H20A H 0.4767 0.3981 0.5898 0.054 Uiso 1 1 calc . . R .
H20B H 0.5186 0.4573 0.6163 0.054 Uiso 1 1 calc . . R .
C22 C 0.35510(12) 0.29280(11) 0.62276(5) 0.0479(5) Uani 1 1 d . . . .
H22A H 0.3326 0.2543 0.6388 0.058 Uiso 1 1 calc . . R .
H22B H 0.3572 0.2672 0.6043 0.058 Uiso 1 1 calc . . R .
C42 C 0.8872(2) 0.9053(2) 0.44391(9) 0.0381(8) Uani 0.50 1 d A 1 . .
H42 H 0.9224 0.8880 0.4460 0.046 Uiso 0.50 1 calc A 1 R .
C44 C 0.81493(19) 0.9423(2) 0.41315(8) 0.0376(8) Uani 0.50 1 d A 1 . .
H44 H 0.7995 0.9490 0.3939 0.045 Uiso 0.50 1 calc A 1 R .
C46 C 0.89348(19) 0.89422(19) 0.38889(8) 0.0356(7) Uani 0.50 1 d A 1 . .
H46 H 0.9305 0.8795 0.3914 0.043 Uiso 0.50 1 calc A 1 R .
N6 N 0.77853(16) 0.96412(17) 0.49274(6) 0.0387(6) Uani 0.50 1 d . . . .
C41 C 0.8582(2) 0.9215(3) 0.46936(13) 0.0388(9) Uani 0.50 1 d A 1 . .
H41 H 0.8732 0.9143 0.4887 0.047 Uiso 0.50 1 calc A 1 R .
N7 N 0.87071(16) 0.89570(17) 0.36285(7) 0.0369(6) Uani 0.50 1 d A 1 . .
C45 C 0.7879(2) 0.9601(2) 0.43806(8) 0.0382(7) Uani 0.50 1 d A 1 . .
H45 H 0.7556 0.9808 0.4358 0.046 Uiso 0.50 1 calc A 1 R .
C48 C 0.9289(2) 0.9321(2) 0.31346(8) 0.0381(8) Uani 0.50 1 d A 1 . .
H48A H 0.8904 0.9461 0.3082 0.046 Uiso 0.50 1 calc A 1 R .
H48B H 0.9427 0.9138 0.2953 0.046 Uiso 0.50 1 calc A 1 R .
C47 C 0.9007(2) 0.8729(2) 0.33814(8) 0.0401(8) Uani 0.50 1 d A 1 . .
H47A H 0.8607 0.8239 0.3301 0.048 Uiso 0.50 1 calc A 1 R .
H47B H 0.9428 0.8662 0.3453 0.048 Uiso 0.50 1 calc A 1 R .
N8 N 1.0000 1.0000 0.32801(11) 0.0741(11) Uani 1 3 d . . S T
C43 C 0.86520(19) 0.9143(2) 0.41572(9) 0.0343(7) Uani 0.50 1 d A 1 . .
C34 C 0.7113(2) 0.9688(3) 0.49246(11) 0.0381(10) Uani 0.50 1 d A . . .
C31 C 0.8212(2) 0.9848(2) 0.51985(8) 0.0377(7) Uani 0.50 1 d . 2 . .
C37 C 0.5790(3) 0.9770(3) 0.49336(12) 0.0599(16) Uani 0.50 1 d . . . .
H37 H 0.5342 0.9803 0.4933 0.072 Uiso 0.50 1 calc . . R .
C33 C 0.8259(2) 0.9706(2) 0.57304(8) 0.0418(8) Uani 0.50 1 d . 2 . .
H33 H 0.8021 0.9457 0.5912 0.050 Uiso 0.50 1 calc . 2 R .
C25 C 0.9456(2) 1.0225(3) 0.67551(8) 0.0489(9) Uani 0.50 1 d . 2 . .
H25A H 0.9517 1.0434 0.6960 0.059 Uiso 0.50 1 calc . 2 R .
H25B H 0.8953 0.9761 0.6748 0.059 Uiso 0.50 1 calc . 2 R .
C30 C 0.8953(3) 1.0424(2) 0.52034(10) 0.0425(9) Uani 0.50 1 d . 2 . .
H30 H 0.9194 1.0668 0.5022 0.051 Uiso 0.50 1 calc . 2 R .
C32 C 0.7866(2) 0.9460(2) 0.54613(8) 0.0404(8) Uani 0.50 1 d . 2 . .
H32 H 0.7369 0.9035 0.5457 0.048 Uiso 0.50 1 calc . 2 R .
C26 C 0.9432(3) 1.0791(3) 0.65423(9) 0.0502(9) Uani 0.50 1 d . 2 . .
H26A H 0.9183 1.1043 0.6642 0.060 Uiso 0.50 1 calc . 2 R .
H26B H 0.9954 1.1184 0.6490 0.060 Uiso 0.50 1 calc . 2 R .
C28 C 0.8998(2) 1.0314(2) 0.57369(8) 0.0393(8) Uani 0.50 1 d . 2 . .
C29 C 0.9352(3) 1.0655(3) 0.54711(13) 0.0433(9) Uani 0.50 1 d . 2 . .
H29 H 0.9867 1.1045 0.5471 0.052 Uiso 0.50 1 calc . 2 R .
C27 C 0.9379(2) 1.0623(2) 0.60255(10) 0.0446(8) Uani 0.50 1 d . 2 . .
H27 H 0.9905 1.0982 0.6027 0.054 Uiso 0.50 1 calc . 2 R .
N5 N 0.9023(2) 1.04230(19) 0.62735(7) 0.0462(7) Uani 0.50 1 d . 2 . .
C35 C 0.6474(2) 0.9146(2) 0.47730(8) 0.0408(8) Uani 0.50 1 d . . . .
H35 H 0.6490 0.8751 0.4666 0.049 Uiso 0.50 1 calc A . R .
C36 C 0.5814(2) 0.9186(3) 0.47783(9) 0.0510(10) Uani 0.50 1 d A . . .
H36 H 0.5377 0.8816 0.4676 0.061 Uiso 0.50 1 calc . . R .
C38 C 0.6417(3) 1.0292(3) 0.50859(11) 0.0547(11) Uani 0.50 1 d A . . .
H38 H 0.6396 1.0679 0.5196 0.066 Uiso 0.50 1 calc . . R .
C39 C 0.7089(3) 1.0267(3) 0.50827(13) 0.0469(11) Uani 0.50 1 d . . . .
H39 H 0.7523 1.0637 0.5186 0.056 Uiso 0.50 1 calc A . R .

loop_
_atom_site_aniso_label
_atom_site_aniso_U_11
_atom_site_aniso_U_22
_atom_site_aniso_U_33
_atom_site_aniso_U_23
_atom_site_aniso_U_13
_atom_site_aniso_U_12
N4 0.0388(8) 0.0388(8) 0.0412(8) 0.0038(6) 0.0043(6) 0.0222(7)
N3 0.0389(8) 0.0357(8) 0.0455(8) 0.0039(6) 0.0034(6) 0.0192(7)
C12 0.0345(9) 0.0328(9) 0.0489(10) 0.0006(7) 0.0006(8) 0.0177(7)
C9 0.0367(9) 0.0333(9) 0.0486(9) 0.0032(8) 0.0057(8) 0.0179(7)
C11 0.0356(9) 0.0361(9) 0.0463(10) 0.0018(8) -0.0013(7) 0.0203(8)
C24 0.0394(9) 0.0351(9) 0.0369(8) 0.0019(7) 0.0024(7) 0.0215(8)
N1 0.0341(8) 0.0384(8) 0.0551(9) 0.0018(7) -0.0012(7) 0.0168(7)
C5 0.0455(11) 0.0531(12) 0.0469(10) 0.0004(9) 0.0002(9) 0.0188(10)
C18 0.0390(9) 0.0350(9) 0.0410(9) 0.0045(7) -0.0004(7) 0.0181(8)
N2 0.0395(8) 0.0355(8) 0.0451(8) 0.0024(6) 0.0020(7) 0.0199(7)
C10 0.0371(9) 0.0354(9) 0.0475(10) 0.0001(8) -0.0006(8) 0.0210(8)
C4 0.0328(9) 0.0340(9) 0.0501(10) 0.0009(8) 0.0013(8) 0.0143(7)
C14 0.0405(9) 0.0392(9) 0.0418(9) 0.0019(8) -0.0009(7) 0.0225(8)
C19 0.0408(9) 0.0350(9) 0.0389(8) 0.0023(7) 0.0038(7) 0.0206(8)
C17 0.0395(9) 0.0372(9) 0.0451(9) 0.0021(8) 0.0028(8) 0.0198(8)
C13 0.0355(9) 0.0346(9) 0.0461(9) 0.0038(7) 0.0010(7) 0.0180(7)
C16 0.0401(9) 0.0349(9) 0.0472(9) 0.0035(7) -0.0014(8) 0.0206(8)
C1 0.0403(10) 0.0384(10) 0.0761(13) 0.0033(9) 0.0041(10) 0.0220(9)
C6 0.0487(12) 0.0570(12) 0.0474(10) 0.0023(9) 0.0102(9) 0.0191(10)
C21 0.0539(12) 0.0515(11) 0.0525(11) 0.0072(9) -0.0045(9) 0.0321(10)
C3 0.0367(10) 0.0355(9) 0.0670(12) 0.0048(9) -0.0002(9) 0.0160(8)
C7 0.0452(11) 0.0507(12) 0.0667(12) 0.0072(10) 0.0149(10) 0.0250(10)
C8 0.0399(10) 0.0474(11) 0.0537(11) 0.0101(9) 0.0051(8) 0.0252(9)
C15 0.0385(9) 0.0338(9) 0.0445(9) 0.0013(7) -0.0038(7) 0.0197(8)
C40 0.0278(17) 0.0372(18) 0.0391(17) 0.0015(14) 0.0013(15) 0.0139(14)
C2 0.0374(10) 0.0385(10) 0.0707(13) 0.0033(9) 0.0010(9) 0.0192(8)
C23 0.0435(10) 0.0372(9) 0.0438(9) 0.0047(8) 0.0031(8) 0.0182(8)
C20 0.0404(10) 0.0461(10) 0.0514(10) 0.0044(9) 0.0001(8) 0.0231(8)
C22 0.0582(12) 0.0398(10) 0.0495(11) 0.0089(8) 0.0000(9) 0.0272(9)
C42 0.0304(17) 0.0402(19) 0.046(2) -0.0055(16) -0.0040(15) 0.0196(16)
C44 0.0299(17) 0.0399(18) 0.0401(18) 0.0064(15) 0.0013(15) 0.0153(15)
C46 0.0287(16) 0.0321(17) 0.0452(18) 0.0013(14) 0.0012(14) 0.0146(14)
N6 0.0313(15) 0.0492(17) 0.0390(15) 0.0007(13) 0.0008(12) 0.0226(13)
C41 0.037(2) 0.040(2) 0.040(2) 0.001(2) -0.0018(19) 0.0199(17)
N7 0.0318(15) 0.0361(15) 0.0413(16) 0.0065(13) 0.0035(13) 0.0159(13)
C45 0.0331(17) 0.0398(18) 0.0454(18) 0.0074(15) 0.0028(15) 0.0209(15)
C48 0.0375(18) 0.0376(19) 0.0386(17) -0.0021(15) -0.0010(14) 0.0184(16)
C47 0.0378(18) 0.0376(18) 0.0423(18) -0.0021(15) 0.0024(15) 0.0169(16)
N8 0.0393(10) 0.0393(10) 0.144(4) 0.000 0.000 0.0197(5)
C43 0.0297(17) 0.0285(17) 0.0374(18) 0.0019(16) -0.0006(14) 0.0090(14)
C34 0.031(2) 0.046(2) 0.037(2) 0.0085(15) 0.004(2) 0.019(2)
C31 0.0353(17) 0.0449(19) 0.0373(16) 0.0013(15) 0.0000(14) 0.0233(16)
C37 0.055(3) 0.091(5) 0.057(3) 0.024(3) 0.020(3) 0.054(3)
C33 0.0365(18) 0.052(2) 0.0401(17) 0.0095(17) 0.0044(15) 0.0245(17)
C25 0.051(2) 0.057(2) 0.0380(17) -0.0021(18) 0.0020(18) 0.027(2)
C30 0.037(2) 0.041(2) 0.043(2) 0.0004(18) 0.0027(19) 0.0144(19)
C32 0.0330(17) 0.045(2) 0.0421(18) 0.0047(16) 0.0027(14) 0.0189(16)
C26 0.056(2) 0.054(2) 0.044(2) -0.0040(19) 0.001(2) 0.031(2)
C28 0.0389(19) 0.042(2) 0.0404(17) 0.0001(15) 0.0029(16) 0.0227(17)
C29 0.038(3) 0.043(2) 0.044(2) -0.005(2) -0.001(2) 0.016(2)
C27 0.042(2) 0.045(2) 0.049(2) -0.006(2) -0.0029(19) 0.0243(18)
N5 0.0540(19) 0.0532(19) 0.0364(15) 0.0027(14) 0.0020(14) 0.0304(17)
C35 0.0324(17) 0.046(2) 0.0430(18) 0.0105(16) 0.0057(15) 0.0192(16)
C36 0.037(2) 0.072(3) 0.047(2) 0.018(2) 0.0072(18) 0.030(2)
C38 0.071(4) 0.062(3) 0.048(2) 0.011(2) 0.009(3) 0.047(3)
C39 0.053(3) 0.054(3) 0.046(2) 0.0065(18) 0.008(3) 0.036(3)

loop_
_atom_type_symbol
_atom_type_description
_atom_type_scat_dispersion_real
_atom_type_scat_dispersion_imag
_atom_type_scat_source
C C 0.0033 0.0016 'International Tables Vol C Tables 4.2.6.8 and 6.1.1.4'
H H 0.0000 0.0000 'International Tables Vol C Tables 4.2.6.8 and 6.1.1.4'
N N 0.0061 0.0033 'International Tables Vol C Tables 4.2.6.8 and 6.1.1.4'

loop_
_geom_angle_atom_site_label_1
_geom_angle_atom_site_label_2
_geom_angle_atom_site_label_3
_geom_angle
_geom_angle_site_symmetry_1
_geom_angle_site_symmetry_3
C18 N4 C24 116.06(15) 3_565 .
C17 N3 C19 118.26(15) . .
C11 C12 H12 119.5 . .
C11 C12 C13 121.09(16) . .
C13 C12 H12 119.5 . .
N2 C9 H9 109.8 . .
N2 C9 C4 108.46(14) . .
N2 C9 C8 109.12(15) . .
C4 C9 H9 109.8 . .
C4 C9 C8 109.94(15) . .
C8 C9 H9 109.8 . .
C12 C11 C10 119.74(16) . .
C12 C11 C16 118.75(17) . .
C16 C11 C10 121.49(16) . .
N4 C24 H24 109.3 . .
N4 C24 C19 110.32(14) . .
N4 C24 C23 109.38(14) . .
C19 C24 H24 109.3 . .
C23 C24 H24 109.3 . .
C23 C24 C19 109.24(14) . .
C3 N1 C4 118.50(16) . .
H5A C5 H5B 108.0 . .
C4 C5 H5A 109.4 . .
C4 C5 H5B 109.4 . .
C4 C5 C6 111.29(16) . .
C6 C5 H5A 109.4 . .
C6 C5 H5B 109.4 . .
N4 C18 H18 118.3 2_665 .
N4 C18 C15 123.48(16) 2_665 .
C15 C18 H18 118.3 . .
C10 N2 C9 117.48(15) . .
C11 C10 H10 118.5 . .
N2 C10 C11 122.97(16) . .
N2 C10 H10 118.5 . .
C9 C4 H4 109.7 . .
N1 C4 C9 107.86(14) . .
N1 C4 C5 109.11(15) . .
N1 C4 H4 109.7 . .
C5 C4 C9 110.78(16) . .
C5 C4 H4 109.7 . .
C13 C14 H14 119.8 . .
C13 C14 C15 120.45(17) . .
C15 C14 H14 119.8 . .
N3 C19 C24 109.21(14) . .
N3 C19 H19 109.7 . .
N3 C19 C20 109.12(14) . .
C24 C19 H19 109.7 . .
C24 C19 C20 109.38(15) . .
C20 C19 H19 109.7 . .
N3 C17 H17 118.9 . .
N3 C17 C13 122.21(17) . .
C13 C17 H17 118.9 . .
C12 C13 C17 120.26(16) . .
C14 C13 C12 119.50(16) . .
C14 C13 C17 120.15(16) . .
C11 C16 H16 119.5 . .
C15 C16 C11 120.99(17) . .
C15 C16 H16 119.5 . .
C2 C1 H1 119.7 3_565 .
C2 C1 H1 119.7 . .
C2 C1 C2 120.59(19) 3_565 .
C5 C6 H6A 109.5 . .
C5 C6 H6B 109.5 . .
H6A C6 H6B 108.1 . .
C7 C6 C5 110.75(17) . .
C7 C6 H6A 109.5 . .
C7 C6 H6B 109.5 . .
H21A C21 H21B 108.0 . .
C20 C21 H21A 109.4 . .
C20 C21 H21B 109.4 . .
C22 C21 H21A 109.4 . .
C22 C21 H21B 109.4 . .
C22 C21 C20 111.14(16) . .
N1 C3 H3 119.1 . .
N1 C3 C2 121.72(18) . .
C2 C3 H3 119.1 . .
C6 C7 H7A 109.3 . .
C6 C7 H7B 109.3 . .
C6 C7 C8 111.63(17) . .
H7A C7 H7B 108.0 . .
C8 C7 H7A 109.3 . .
C8 C7 H7B 109.3 . .
C9 C8 H8A 109.3 . .
C9 C8 H8B 109.3 . .
C7 C8 C9 111.60(17) . .
C7 C8 H8A 109.3 . .
C7 C8 H8B 109.3 . .
H8A C8 H8B 108.0 . .
C14 C15 C18 121.74(16) . .
C16 C15 C18 119.03(16) . .
C16 C15 C14 119.19(16) . .
C41 C40 N6 119.6(4) . .
C45 C40 N6 122.0(3) . .
C45 C40 C41 118.3(4) . .
C1 C2 C1 119.41(19) 2_665 .
C1 C2 C3 119.93(18) . .
C1 C2 C3 120.32(18) 2_665 .
C24 C23 H23A 109.5 . .
C24 C23 H23B 109.5 . .
H23A C23 H23B 108.1 . .
C22 C23 C24 110.66(15) . .
C22 C23 H23A 109.5 . .
C22 C23 H23B 109.5 . .
C19 C20 H20A 109.1 . .
C19 C20 H20B 109.1 . .
C21 C20 C19 112.29(16) . .
C21 C20 H20A 109.1 . .
C21 C20 H20B 109.1 . .
H20A C20 H20B 107.9 . .
C21 C22 C23 110.86(16) . .
C21 C22 H22A 109.5 . .
C21 C22 H22B 109.5 . .
C23 C22 H22A 109.5 . .
C23 C22 H22B 109.5 . .
H22A C22 H22B 108.1 . .
C41 C42 H42 119.8 . .
C43 C42 H42 119.8 . .
C43 C42 C41 120.4(4) . .
C45 C44 H44 119.6 . .
C45 C44 C43 120.9(3) . .
C43 C44 H44 119.6 . .
N7 C46 H46 118.5 . .
N7 C46 C43 123.0(3) . .
C43 C46 H46 118.5 . .
C40 N6 C34 122.2(3) . .
C40 N6 C31 120.4(3) . .
C34 N6 C31 117.0(3) . .
C40 C41 H41 119.7 . .
C42 C41 C40 120.6(4) . .
C42 C41 H41 119.7 . .
C46 N7 C47 118.5(3) . .
C40 C45 H45 119.5 . .
C44 C45 C40 120.9(3) . .
C44 C45 H45 119.5 . .
H48A C48 H48B 109.2 . .
C47 C48 H48A 111.2 . .
C47 C48 H48B 111.2 . .
C47 C48 N8 102.6(3) . .
N8 C48 H48A 111.2 . .
N8 C48 H48B 111.2 . .
N7 C47 C48 110.6(3) . .
N7 C47 H47A 109.5 . .
N7 C47 H47B 109.5 . .
C48 C47 H47A 109.5 . .
C48 C47 H47B 109.5 . .
H47A C47 H47B 108.1 . .
C48 N8 C48 103.9(2) 2_765 3_675
C48 N8 C48 103.9(2) 2_765 .
C48 N8 C48 103.9(2) 3_675 .
C25 N8 C48 144.0(4) 6_556 3_675
C25 N8 C48 144.0(4) 5_766 .
C25 N8 C48 43.4(2) 4_676 .
C25 N8 C48 77.2(2) 6_556 .
C25 N8 C48 77.2(2) 4_676 3_675
C25 N8 C48 77.2(2) 5_766 2_765
C25 N8 C48 144.0(4) 4_676 2_765
C25 N8 C48 43.4(2) 5_766 3_675
C25 N8 C48 43.4(2) 6_556 2_765
C25 N8 C25 118.77(10) 5_766 4_676
C25 N8 C25 118.77(10) 5_766 6_556
C25 N8 C25 118.77(10) 4_676 6_556
C42 C43 C44 118.8(4) . .
C42 C43 C46 120.4(3) . .
C44 C43 C46 120.9(3) . .
C35 C34 N6 120.1(4) . .
C35 C34 C39 120.2(3) . .
C39 C34 N6 119.6(3) . .
N6 C31 N6 63.9(3) 4_676 .
N6 C31 C30 80.0(3) 4_676 .
N6 C31 C32 127.9(3) 4_676 .
C30 C31 N6 120.9(3) . .
C30 C31 C32 120.0(3) . .
C32 C31 N6 119.0(3) . .
C36 C37 H37 120.3 . .
C38 C37 H37 120.3 . .
C38 C37 C36 119.4(4) . .
C32 C33 H33 119.6 . .
C32 C33 C28 120.7(3) . .
C28 C33 H33 119.6 . .
N8 C25 H25A 107.1 4_676 .
N8 C25 H25B 107.1 4_676 .
N8 C25 C26 120.7(4) 4_676 .
H25A C25 H25B 106.8 . .
C26 C25 H25A 107.1 . .
C26 C25 H25B 107.1 . .
C31 C30 H30 119.6 . .
C31 C30 C29 120.7(4) . .
C29 C30 H30 119.6 . .
C31 C32 H32 120.5 . .
C33 C32 C31 119.0(3) . .
C33 C32 H32 120.5 . .
C25 C26 H26A 109.5 . .
C25 C26 H26B 109.5 . .
H26A C26 H26B 108.1 . .
N5 C26 C25 110.9(3) . .
N5 C26 H26A 109.5 . .
N5 C26 H26B 109.5 . .
C33 C28 C27 120.2(3) . .
C29 C28 C33 119.3(4) . .
C29 C28 C27 120.3(4) . .
C30 C29 H29 120.1 . .
C28 C29 C30 119.9(4) . .
C28 C29 H29 120.1 . .
C28 C27 H27 119.0 . .
N5 C27 C28 122.0(4) . .
N5 C27 H27 119.0 . .
C27 N5 C26 118.0(4) . .
C34 C35 H35 120.2 . .
C34 C35 C38 80.2(3) . 4_676
C36 C35 C34 119.6(4) . .
C36 C35 H35 120.2 . .
C36 C35 C38 39.5(3) . 4_676
C38 C35 H35 159.6 4_676 .
C37 C36 H36 119.8 . .
C35 C36 C37 120.4(5) . .
C35 C36 H36 119.8 . .
C37 C38 H38 119.4 . .
C37 C38 C39 121.3(5) . .
C39 C38 H38 119.4 . .
C34 C39 C36 154.6(4) . 4_676
C34 C39 C38 119.0(4) . .
C34 C39 H39 120.5 . .
C36 C39 H39 84.9 4_676 .
C38 C39 C36 35.6(3) . 4_676
C38 C39 H39 120.5 . .

loop_
_geom_bond_atom_site_label_1
_geom_bond_atom_site_label_2
_geom_bond_distance
_geom_bond_site_symmetry_2
N4 C24 1.463(2) .
N4 C18 1.257(2) 3_565
N3 C19 1.459(2) .
N3 C17 1.261(2) .
C12 H12 0.9500 .
C12 C11 1.379(3) .
C12 C13 1.398(2) .
C9 H9 1.0000 .
C9 N2 1.463(2) .
C9 C4 1.528(3) .
C9 C8 1.529(2) .
C11 C10 1.475(3) .
C11 C16 1.406(3) .
C24 H24 1.0000 .
C24 C19 1.530(3) .
C24 C23 1.529(2) .
N1 C4 1.459(2) .
N1 C3 1.261(2) .
C5 H5A 0.9900 .
C5 H5B 0.9900 .
C5 C4 1.524(3) .
C5 C6 1.530(3) .
C18 N4 1.257(2) 2_665
C18 H18 0.9500 .
C18 C15 1.480(2) .
N2 C10 1.267(2) .
C10 H10 0.9500 .
C4 H4 1.0000 .
C14 H14 0.9500 .
C14 C13 1.388(3) .
C14 C15 1.397(3) .
C19 H19 1.0000 .
C19 C20 1.530(3) .
C17 H17 0.9500 .
C17 C13 1.478(2) .
C16 H16 0.9500 .
C16 C15 1.389(3) .
C1 H1 0.9500 .
C1 C2 1.412(3) .
C1 C2 1.375(3) 3_565
C6 H6A 0.9900 .
C6 H6B 0.9900 .
C6 C7 1.512(3) .
C21 H21A 0.9900 .
C21 H21B 0.9900 .
C21 C20 1.526(3) .
C21 C22 1.521(3) .
C3 H3 0.9500 .
C3 C2 1.472(3) .
C7 H7A 0.9900 .
C7 H7B 0.9900 .
C7 C8 1.528(3) .
C8 H8A 0.9900 .
C8 H8B 0.9900 .
C40 N6 1.411(4) .
C40 C41 1.401(6) .
C40 C45 1.396(5) .
C2 C1 1.375(3) 2_665
C23 H23A 0.9900 .
C23 H23B 0.9900 .
C23 C22 1.529(3) .
C20 H20A 0.9900 .
C20 H20B 0.9900 .
C22 H22A 0.9900 .
C22 H22B 0.9900 .
C42 H42 0.9500 .
C42 C41 1.396(6) .
C42 C43 1.380(5) .
C44 H44 0.9500 .
C44 C45 1.368(5) .
C44 C43 1.407(5) .
C46 H46 0.9500 .
C46 N7 1.259(5) .
C46 C43 1.475(5) .
N6 C34 1.423(5) .
N6 C31 1.427(4) .
C41 H41 0.9500 .
N7 C47 1.446(4) .
C45 H45 0.9500 .
C48 H48A 0.9900 .
C48 H48B 0.9900 .
C48 C47 1.520(5) .
C48 N8 1.561(4) .
C47 H47A 0.9900 .
C47 H47B 0.9900 .
N8 C48 1.561(4) 3_675
N8 C48 1.561(4) 2_765
N8 C25 1.405(4) 5_766
N8 C25 1.405(4) 4_676
N8 C25 1.405(4) 6_556
C34 C35 1.392(6) .
C34 C39 1.397(5) .
C31 N6 1.252(5) 4_676
C31 C30 1.375(6) .
C31 C32 1.395(5) .
C37 H37 0.9500 .
C37 C36 1.400(7) .
C37 C38 1.369(6) .
C33 H33 0.9500 .
C33 C32 1.392(5) .
C33 C28 1.395(5) .
C25 N8 1.405(4) 4_676
C25 H25A 0.9900 .
C25 H25B 0.9900 .
C25 C26 1.517(6) .
C30 H30 0.9500 .
C30 C29 1.390(6) .
C32 H32 0.9500 .
C26 H26A 0.9900 .
C26 H26B 0.9900 .
C26 N5 1.440(5) .
C28 C29 1.383(7) .
C28 C27 1.474(5) .
C29 H29 0.9500 .
C27 H27 0.9500 .
C27 N5 1.275(6) .
C35 H35 0.9500 .
C35 C36 1.391(5) .
C35 C38 1.743(7) 4_676
C36 H36 0.9500 .
C38 H38 0.9500 .
C38 C39 1.397(7) .
C39 C36 1.889(7) 4_676
C39 H39 0.9500 .

loop_
_geom_torsion_atom_site_label_1
_geom_torsion_atom_site_label_2
_geom_torsion_atom_site_label_3
_geom_torsion_atom_site_label_4
_geom_torsion
_geom_torsion_site_symmetry_1
_geom_torsion_site_symmetry_2
_geom_torsion_site_symmetry_3
_geom_torsion_site_symmetry_4
N4 C24 C19 N3 -61.00(17) . . . .
N4 C24 C19 C20 179.64(14) . . . .
N4 C24 C23 C22 178.70(15) . . . .
N4 C18 C15 C14 3.9(3) 2_665 . . .
N4 C18 C15 C16 -173.74(17) 2_665 . . .
N3 C19 C20 C21 -176.38(16) . . . .
N3 C17 C13 C12 5.7(3) . . . .
N3 C17 C13 C14 -171.01(18) . . . .
C12 C11 C10 N2 -168.01(17) . . . .
C12 C11 C16 C15 0.0(3) . . . .
C9 N2 C10 C11 179.48(15) . . . .
C11 C12 C13 C14 2.0(3) . . . .
C11 C12 C13 C17 -174.68(16) . . . .
C11 C16 C15 C18 178.61(16) . . . .
C11 C16 C15 C14 0.9(3) . . . .
C24 C19 C20 C21 -57.0(2) . . . .
C24 C23 C22 C21 57.5(2) . . . .
N1 C3 C2 C1 -161.8(2) . . . 2_665
N1 C3 C2 C1 11.5(3) . . . .
C5 C6 C7 C8 -54.7(2) . . . .
C18 N4 C24 C19 120.02(17) 3_565 . . .
C18 N4 C24 C23 -119.81(17) 3_565 . . .
N2 C9 C4 N1 -64.51(18) . . . .
N2 C9 C4 C5 176.13(14) . . . .
N2 C9 C8 C7 -174.82(15) . . . .
C10 C11 C16 C15 -178.24(16) . . . .
C4 C9 N2 C10 115.29(17) . . . .
C4 C9 C8 C7 -56.0(2) . . . .
C4 N1 C3 C2 179.13(18) . . . .
C4 C5 C6 C7 55.8(2) . . . .
C19 N3 C17 C13 178.23(15) . . . .
C19 C24 C23 C22 -60.46(19) . . . .
C17 N3 C19 C24 115.28(18) . . . .
C17 N3 C19 C20 -125.21(18) . . . .
C13 C12 C11 C10 176.79(16) . . . .
C13 C12 C11 C16 -1.5(3) . . . .
C13 C14 C15 C18 -178.02(16) . . . .
C13 C14 C15 C16 -0.4(3) . . . .
C16 C11 C10 N2 10.2(3) . . . .
C6 C5 C4 C9 -57.3(2) . . . .
C6 C5 C4 N1 -175.90(16) . . . .
C6 C7 C8 C9 55.5(2) . . . .
C3 N1 C4 C9 113.17(19) . . . .
C3 N1 C4 C5 -126.4(2) . . . .
C8 C9 N2 C10 -124.96(17) . . . .
C8 C9 C4 N1 176.25(15) . . . .
C8 C9 C4 C5 56.9(2) . . . .
C15 C14 C13 C12 -1.1(3) . . . .
C15 C14 C13 C17 175.65(16) . . . .
C40 N6 C34 C35 44.6(6) . . . .
C40 N6 C34 C39 -137.4(4) . . . .
C40 N6 C31 N6 110.9(4) . . . 4_676
C40 N6 C31 C30 52.2(5) . . . .
C40 N6 C31 C32 -128.4(4) . . . .
C2 C1 C2 C1 0.0(4) 3_565 . . 2_665
C2 C1 C2 C3 -173.31(15) 3_565 . . .
C23 C24 C19 N3 178.74(14) . . . .
C23 C24 C19 C20 59.38(18) . . . .
C20 C21 C22 C23 -53.7(2) . . . .
C22 C21 C20 C19 54.2(2) . . . .
C46 N7 C47 C48 -129.5(3) . . . .
N6 C40 C41 C42 -180.0(3) . . . .
N6 C40 C45 C44 -178.4(3) . . . .
N6 C34 C35 C36 178.3(4) . . . .
N6 C34 C35 C38 179.3(4) . . . 4_676
N6 C34 C39 C36 180(100) . . . 4_676
N6 C34 C39 C38 -178.0(5) . . . .
N6 C31 C30 C29 176.0(4) . . . .
N6 C31 C30 C29 124.8(4) 4_676 . . .
N6 C31 C32 C33 -96.1(5) 4_676 . . .
N6 C31 C32 C33 -174.2(3) . . . .
C41 C40 N6 C34 -160.4(4) . . . .
C41 C40 N6 C31 26.7(5) . . . .
C41 C40 C45 C44 3.5(5) . . . .
C41 C42 C43 C44 2.0(5) . . . .
C41 C42 C43 C46 -177.4(3) . . . .
N7 C46 C43 C42 174.3(3) . . . .
N7 C46 C43 C44 -5.2(5) . . . .
C45 C40 N6 C34 21.4(5) . . . .
C45 C40 N6 C31 -151.4(3) . . . .
C45 C40 C41 C42 -1.8(6) . . . .
C45 C44 C43 C42 -0.3(5) . . . .
C45 C44 C43 C46 179.1(3) . . . .
C47 C48 N8 C48 102.7(4) . . . 2_765
C47 C48 N8 C48 -148.8(3) . . . 3_675
C47 C48 N8 C25 -170.0(4) . . . 5_766
C47 C48 N8 C25 -95.3(4) . . . 4_676
C47 C48 N8 C25 68.2(3) . . . 6_556
N8 C48 C47 N7 69.1(3) . . . .
N8 C25 C26 N5 82.9(5) 4_676 . . .
C43 C42 C41 C40 -0.9(6) . . . .
C43 C44 C45 C40 -2.5(5) . . . .
C43 C46 N7 C47 -178.4(3) . . . .
C34 N6 C31 N6 -62.3(3) . . . 4_676
C34 N6 C31 C30 -121.0(4) . . . .
C34 N6 C31 C32 58.4(5) . . . .
C34 C35 C36 C37 0.4(6) . . . .
C31 N6 C34 C35 -142.4(4) . . . .
C31 N6 C34 C39 35.6(5) . . . .
C31 C30 C29 C28 -1.5(6) . . . .
C37 C38 C39 C34 -1.1(6) . . . .
C37 C38 C39 C36 177.4(7) . . . 4_676
C33 C28 C29 C30 4.4(6) . . . .
C33 C28 C27 N5 -9.7(6) . . . .
C25 C26 N5 C27 -118.3(4) . . . .
C30 C31 C32 C33 5.3(5) . . . .
C32 C31 C30 C29 -3.4(6) . . . .
C32 C33 C28 C29 -2.5(6) . . . .
C32 C33 C28 C27 173.2(3) . . . .
C28 C33 C32 C31 -2.3(6) . . . .
C28 C27 N5 C26 -176.1(4) . . . .
C29 C28 C27 N5 166.0(4) . . . .
C27 C28 C29 C30 -171.3(4) . . . .
C35 C34 C39 C36 -2.1(9) . . . 4_676
C35 C34 C39 C38 0.0(6) . . . .
C36 C37 C38 C39 1.8(7) . . . .
C38 C37 C36 C35 -1.4(7) . . . .
C38 C35 C36 C37 -1.1(4) 4_676 . . .
C39 C34 C35 C36 0.3(6) . . . .
C39 C34 C35 C38 1.3(4) . . . 4_676
